data_2226515
loop_
_publ_author_name
'Starosta, Wojciech'
'Leciejewicz, Janusz'

_publ_section_title
;
 <i>catena</i>-Poly[[bis(\m-3-aminopyrazine-2-carboxylato)-\k^3^<i>N</i>^1^,<i>O</i>:<i>O</i>;\k^3^<i>O</i>:<i>N</i>^1^,<i>O</i>)dilithium]-di-\m-aqua]
;
_journal_coeditor_code HY2312
_journal_issue 7
_journal_name_full 'Acta Crystallographica Section E'
_journal_page_first m744
_journal_page_last m745
_journal_paper_doi 10.1107/S1600536810020647
_journal_volume 66
_journal_year 2010
_chemical_formula_iupac '[Li (C5 H4 N3 O2) (H2 O)]2'
_chemical_formula_moiety 'C10 H12 Li2 N6 O6'
_chemical_formula_sum 'C10 H12 Li2 N6 O6'
_chemical_formula_weight 326.14
_chemical_name_systematic
;
<i>catena</i>-Poly[[bis(\m-3-aminopyrazine-2-carboxylato)-
\k^3^<i>N</i>^1^,<i>O</i>:<i>O</i>;\k^3^<i>O</i>:
<i>N</i>^1^,<i>O</i>)dilithium]-di-\m-aqua]
;
_space_group_IT_number 14
_symmetry_cell_setting monoclinic
_symmetry_space_group_name_Hall '-P 2ybc'
_symmetry_space_group_name_H-M 'P 1 21/c 1'
_atom_sites_solution_hydrogens geom
_atom_sites_solution_primary direct
_atom_sites_solution_secondary difmap
_audit_creation_method SHELXL-97
_cell_angle_alpha 90.00
_cell_angle_beta 106.43(3)
_cell_angle_gamma 90.00
_cell_formula_units_Z 2
_cell_length_a 14.279(3)
_cell_length_b 3.6000(7)
_cell_length_c 13.300(3)
_cell_measurement_reflns_used 25
_cell_measurement_temperature 293(2)
_cell_measurement_theta_max 15
_cell_measurement_theta_min 6
_cell_volume 655.8(3)
_computing_cell_refinement 'KM-4 Software (Kuma, 1996)'
_computing_data_collection 'KM-4 Software (Kuma, 1996)'
_computing_data_reduction 'DATAPROC (Kuma, 2001)'
_computing_molecular_graphics 'SHELXTL (Sheldrick, 2008)'
_computing_publication_material 'SHELXTL (Sheldrick, 2008)'
_computing_structure_refinement 'SHELXL97 (Sheldrick, 2008)'
_computing_structure_solution 'SHELXS97 (Sheldrick, 2008)'
_diffrn_ambient_temperature 293(2)
_diffrn_measured_fraction_theta_full 0.992
_diffrn_measured_fraction_theta_max 0.992
_diffrn_measurement_device_type 'Kuma KM-4 four-circle diffractometer'
_diffrn_measurement_method 'profile data from \w-2\q scans'
_diffrn_radiation_monochromator graphite
_diffrn_radiation_source 'fine-focus sealed tube'
_diffrn_radiation_type MoK\a
_diffrn_radiation_wavelength 0.71073
_diffrn_reflns_av_R_equivalents 0.0173
_diffrn_reflns_av_sigmaI/netI 0.0271
_diffrn_reflns_limit_h_max 19
_diffrn_reflns_limit_h_min -19
_diffrn_reflns_limit_k_max 0
_diffrn_reflns_limit_k_min -5
_diffrn_reflns_limit_l_max 18
_diffrn_reflns_limit_l_min 0
_diffrn_reflns_number 1997
_diffrn_reflns_theta_full 30.09
_diffrn_reflns_theta_max 30.09
_diffrn_reflns_theta_min 1.49
_diffrn_standards_decay_% 7.26
_diffrn_standards_interval_count 200
_diffrn_standards_number 3
_exptl_absorpt_coefficient_mu 0.134
_exptl_absorpt_correction_T_max 0.99415
_exptl_absorpt_correction_T_min 0.97966
_exptl_absorpt_correction_type analytical
_exptl_absorpt_process_details '(CrysAlis RED; Oxford Diffraction, 2006)'
_exptl_crystal_colour colourless
_exptl_crystal_density_diffrn 1.652
_exptl_crystal_density_method 'not measured'
_exptl_crystal_description plate
_exptl_crystal_F_000 336
_exptl_crystal_size_max 0.260
_exptl_crystal_size_mid 0.205
_exptl_crystal_size_min 0.043
_refine_diff_density_max 0.508
_refine_diff_density_min -0.390
_refine_ls_extinction_method none
_refine_ls_goodness_of_fit_ref 1.039
_refine_ls_hydrogen_treatment mixed
_refine_ls_matrix_type full
_refine_ls_number_parameters 115
_refine_ls_number_reflns 1913
_refine_ls_number_restraints 3
_refine_ls_restrained_S_all 1.039
_refine_ls_R_factor_all 0.0831
_refine_ls_R_factor_gt 0.0488
_refine_ls_shift/su_max 0.000
_refine_ls_shift/su_mean 0.000
_refine_ls_structure_factor_coef Fsqd
_refine_ls_weighting_details 'calc w=1/[\s^2^(Fo^2^)+(0.1051P)^2^+0.0220P] where P=(Fo^2^+2Fc^2^)/3'
_refine_ls_weighting_scheme calc
_refine_ls_wR_factor_gt 0.1286
_refine_ls_wR_factor_ref 0.1469
_reflns_number_gt 1297
_reflns_number_total 1913
_reflns_threshold_expression I>2\s(I)
_cod_data_source_file hy2312.cif
_cod_data_source_block I
_cod_depositor_comments
;

2019-10-27
Z value and formula fixed to values more according to usual
chemical conventions.                 miguel
;
_cod_original_formula_weight 163.07
_cod_original_formula_moiety 'C5 H6 Li N3 O3 '
_cod_original_formula_iupac '[Li (C5 H4 N3 O2) (H2 O)]'
_cod_original_formula_units_Z 4
_cod_original_cell_volume 655.7(2)
_cod_original_sg_symbol_H-M 'P 21/c'
_cod_original_formula_sum 'C5 H6 Li N3 O3 '
_cod_database_code 2226515
_cod_database_fobs_code 2226515

loop_
_symmetry_equiv_pos_as_xyz
'x, y, z'
'-x, y+1/2, -z+1/2'
'-x, -y, -z'
'x, -y-1/2, z-1/2'

loop_
_atom_site_type_symbol
_atom_site_label
_atom_site_fract_x
_atom_site_fract_y
_atom_site_fract_z
_atom_site_U_iso_or_equiv
_atom_site_adp_type
_atom_site_calc_flag
_atom_site_refinement_flags
_atom_site_occupancy
_atom_site_disorder_assembly
_atom_site_disorder_group
C C2 0.25443(8) 0.4711(3) 0.39664(9) 0.0184(3) Uani d . 1 . .
O O2 0.32090(8) 0.2294(4) 0.26435(8) 0.0336(3) Uani d . 1 . .
N N1 0.27984(8) 0.6065(3) 0.49343(8) 0.0216(3) Uani d . 1 . .
N N2 0.08397(8) 0.5364(4) 0.38343(10) 0.0285(3) Uani d . 1 . .
N N3 0.12597(9) 0.2931(4) 0.24154(10) 0.0320(3) Uani d . 1 . .
H H2 0.0649 0.2745 0.2090 0.038 Uiso calc R 1 . .
H H1 0.1690 0.2235 0.2115 0.038 Uiso calc R 1 . .
O O1 0.42229(7) 0.4275(4) 0.41421(8) 0.0352(3) Uani d . 1 . .
C C7 0.33887(9) 0.3657(4) 0.35429(10) 0.0218(3) Uani d . 1 . .
C C3 0.15415(9) 0.4307(4) 0.33936(10) 0.0217(3) Uani d . 1 . .
C C6 0.20958(10) 0.7070(4) 0.53653(11) 0.0254(3) Uani d . 1 . .
H H6 0.2262 0.8010 0.6044 0.030 Uiso calc R 1 . .
C C5 0.11268(10) 0.6720(4) 0.48077(12) 0.0284(3) Uani d . 1 . .
H H5 0.0653 0.7459 0.5123 0.034 Uiso calc R 1 . .
Li Li1 0.43334(19) 0.6091(9) 0.5591(2) 0.0370(6) Uani d . 1 . .
O O3 0.44058(8) 1.0866(3) 0.64699(9) 0.0338(3) Uani d D 1 . .
H H32 0.4986(11) 1.117(6) 0.6825(15) 0.041 Uiso d D 1 . .
H H31 0.4047(13) 1.146(6) 0.6882(14) 0.041 Uiso d D 1 . .

loop_
_atom_site_aniso_label
_atom_site_aniso_U_11
_atom_site_aniso_U_22
_atom_site_aniso_U_33
_atom_site_aniso_U_12
_atom_site_aniso_U_13
_atom_site_aniso_U_23
C2 0.0170(5) 0.0153(5) 0.0223(6) -0.0007(4) 0.0048(4) 0.0018(4)
O2 0.0301(5) 0.0450(7) 0.0277(5) -0.0089(5) 0.0114(4) -0.0120(5)
N1 0.0209(5) 0.0192(5) 0.0242(5) 0.0012(4) 0.0057(4) -0.0006(4)
N2 0.0194(5) 0.0264(6) 0.0390(6) 0.0012(4) 0.0071(4) 0.0025(5)
N3 0.0227(5) 0.0401(7) 0.0290(6) -0.0056(5) 0.0002(4) -0.0052(5)
O1 0.0183(5) 0.0522(7) 0.0338(5) 0.0004(5) 0.0052(4) -0.0142(5)
C7 0.0202(6) 0.0209(6) 0.0242(5) -0.0021(4) 0.0064(4) -0.0015(5)
C3 0.0199(5) 0.0171(5) 0.0262(6) -0.0019(4) 0.0033(4) 0.0034(5)
C6 0.0282(6) 0.0225(7) 0.0273(6) 0.0020(5) 0.0108(5) -0.0020(5)
C5 0.0238(6) 0.0237(7) 0.0408(8) 0.0031(5) 0.0140(5) 0.0006(6)
Li1 0.0256(12) 0.0484(17) 0.0355(13) 0.0016(11) 0.0060(10) -0.0120(12)
O3 0.0256(5) 0.0411(7) 0.0352(6) -0.0012(5) 0.0092(4) -0.0069(5)

loop_
_atom_type_symbol
_atom_type_description
_atom_type_scat_dispersion_real
_atom_type_scat_dispersion_imag
_atom_type_scat_source
C C 0.0033 0.0016 'International Tables Vol C Tables 4.2.6.8 and 6.1.1.4'
H H 0.0000 0.0000 'International Tables Vol C Tables 4.2.6.8 and 6.1.1.4'
Li Li -0.0003 0.0001 'International Tables Vol C Tables 4.2.6.8 and 6.1.1.4'
N N 0.0061 0.0033 'International Tables Vol C Tables 4.2.6.8 and 6.1.1.4'
O O 0.0106 0.0060 'International Tables Vol C Tables 4.2.6.8 and 6.1.1.4'

loop_
_geom_angle_atom_site_label_1
_geom_angle_atom_site_label_2
_geom_angle_atom_site_label_3
_geom_angle_site_symmetry_1
_geom_angle_site_symmetry_3
_geom_angle
_geom_angle_publ_flag
N1 C2 C3 . . 120.87(11) ?
N1 C2 C7 . . 115.10(11) ?
C3 C2 C7 . . 124.03(11) ?
C2 N1 C6 . . 118.83(11) ?
C2 N1 Li1 . . 111.64(11) ?
C6 N1 Li1 . . 129.48(11) ?
C5 N2 C3 . . 117.50(11) ?
C3 N3 H2 . . 120.0 ?
C3 N3 H1 . . 120.0 ?
H2 N3 H1 . . 120.0 ?
C7 O1 Li1 . 3_666 148.32(12) ?
C7 O1 Li1 . . 118.26(11) ?
Li1 O1 Li1 3_666 . 93.13(11) ?
O2 C7 O1 . . 125.43(12) ?
O2 C7 C2 . . 118.94(12) ?
O1 C7 C2 . . 115.63(11) ?
N3 C3 N2 . . 117.93(12) ?
N3 C3 C2 . . 122.37(12) ?
N2 C3 C2 . . 119.69(12) ?
N1 C6 C5 . . 120.32(12) ?
N1 C6 H6 . . 119.8 ?
C5 C6 H6 . . 119.8 ?
N2 C5 C6 . . 122.78(13) ?
N2 C5 H5 . . 118.6 ?
C6 C5 H5 . . 118.6 ?
O1 Li1 O1 3_666 . 86.88(11) ?
O1 Li1 O3 3_666 . 94.05(12) ?
O1 Li1 O3 . . 142.73(18) ?
O1 Li1 N1 3_666 . 165.94(15) ?
O1 Li1 N1 . . 79.08(10) ?
O3 Li1 N1 . . 96.74(12) ?
O1 Li1 O3 3_666 1_545 87.61(12) ?
O1 Li1 O3 . 1_545 102.21(14) ?
O3 Li1 O3 . 1_545 115.07(14) ?
N1 Li1 O3 . 1_545 95.90(13) ?
O1 Li1 Li1 3_666 3_666 43.49(8) ?
O1 Li1 Li1 . 3_666 43.38(8) ?
O3 Li1 Li1 . 3_666 126.66(18) ?
N1 Li1 Li1 . 3_666 122.46(16) ?
O3 Li1 Li1 1_545 3_666 96.72(16) ?
Li1 O3 Li1 . 1_565 115.07(14) ?
Li1 O3 H32 . . 108.2(15) ?
Li1 O3 H32 1_565 . 94.4(16) ?
Li1 O3 H31 . . 127.7(15) ?
Li1 O3 H31 1_565 . 100.2(15) ?
H32 O3 H31 . . 106.0(15) ?

loop_
_geom_bond_atom_site_label_1
_geom_bond_atom_site_label_2
_geom_bond_site_symmetry_2
_geom_bond_distance
_geom_bond_publ_flag
C2 N1 . 1.3274(16) ?
C2 C3 . 1.4263(17) ?
C2 C7 . 1.5164(17) ?
O2 C7 . 1.2505(17) ?
N1 C6 . 1.3385(17) ?
N2 C5 . 1.335(2) ?
N2 C3 . 1.3510(18) ?
N3 C3 . 1.3431(18) ?
N3 H2 . 0.8600 ?
N3 H1 . 0.8600 ?
O1 C7 . 1.2515(17) ?
C6 C5 . 1.378(2) ?
C6 H6 . 0.9300 ?
C5 H5 . 0.9300 ?
Li1 N1 . 2.118(3) y
Li1 O1 . 1.999(3) y
Li1 O1 3_666 1.995(3) y
Li1 O3 . 2.065(3) y
Li1 O3 1_545 2.201(3) y
Li1 Li1 3_666 2.900(5) ?
O3 H32 . 0.837(15) ?
O3 H31 . 0.875(14) ?

loop_
_geom_hbond_atom_site_label_D
_geom_hbond_atom_site_label_H
_geom_hbond_atom_site_label_A
_geom_hbond_site_symmetry_A
_geom_hbond_distance_DH
_geom_hbond_distance_HA
_geom_hbond_distance_DA
_geom_hbond_angle_DHA
_geom_hbond_publ_flag
O3 H31 O2 4_576 0.875(14) 1.830(14) 2.7028(16) 175.1(19) y
O3 H32 O1 3_676 0.837(15) 2.54(2) 2.9083(17) 108.1(16) y
N3 H1 O2 . 0.86 2.08 2.7229(17) 131 y
N3 H2 N2 2_545 0.86 2.30 3.1278(19) 162 y
